data_2210526
loop_
_publ_author_name
'Li Ma'
'Wen-Jie Zhao'
'Kui Lu'

_publ_section_title
;
 Aquadichloro(\h^5^-pentamethylcyclopentadienyl)iridium(III)
;
_journal_coeditor_code BV2032
_journal_issue 10
_journal_name_full 'Acta Crystallographica Section E'
_journal_page_first m2524
_journal_page_last m2525
_journal_paper_doi 10.1107/S1600536806035392
_journal_volume 62
_journal_year 2006
_chemical_formula_iupac '[Ir (C10 H15) Cl2 (H2 O)]'
_chemical_formula_moiety 'C10 H17 Cl2 Ir O'
_chemical_formula_sum 'C10 H17 Cl2 Ir O'
_chemical_formula_weight 416.34
_chemical_name_systematic
;
Aquadichloro(\h~5~-pentamethylcyclopentadienyl)iridium(III)
;
_space_group_IT_number 14
_symmetry_cell_setting monoclinic
_symmetry_space_group_name_Hall '-P 2ybc'
_symmetry_space_group_name_H-M 'P 1 21/c 1'
_atom_sites_solution_hydrogens geom
_atom_sites_solution_primary direct
_atom_sites_solution_secondary difmap
_audit_creation_method SHELXL-97
_cell_angle_alpha 90.00
_cell_angle_beta 101.662(8)
_cell_angle_gamma 90.00
_cell_formula_units_Z 4
_cell_length_a 8.723(5)
_cell_length_b 7.853(5)
_cell_length_c 19.591(12)
_cell_measurement_reflns_used 924
_cell_measurement_temperature 293(2)
_cell_measurement_theta_max 27.095
_cell_measurement_theta_min 2.802
_cell_volume 1314.3(14)
_computing_cell_refinement SMART
_computing_data_collection 'SMART (Bruker, 1998)'
_computing_data_reduction 'SAINT-Plus (Bruker, 1998)'
_computing_molecular_graphics 'SHELXTL (Bruker, 1998)'
_computing_publication_material SHELXTL
_computing_structure_refinement 'SHELXL97 (Sheldrick, 1997)'
_computing_structure_solution 'SHELXS97 (Sheldrick, 1997)'
_diffrn_ambient_temperature 293(2)
_diffrn_measured_fraction_theta_full 0.993
_diffrn_measured_fraction_theta_max 0.993
_diffrn_measurement_device_type 'Bruker SMART CCD area-detector'
_diffrn_measurement_method '\f and \w'
_diffrn_radiation_monochromator graphite
_diffrn_radiation_source 'fine-focus sealed tube'
_diffrn_radiation_type MoK\a
_diffrn_radiation_wavelength 0.71073
_diffrn_reflns_av_R_equivalents 0.0240
_diffrn_reflns_av_sigmaI/netI 0.0320
_diffrn_reflns_limit_h_max 6
_diffrn_reflns_limit_h_min -10
_diffrn_reflns_limit_k_max 9
_diffrn_reflns_limit_k_min -8
_diffrn_reflns_limit_l_max 23
_diffrn_reflns_limit_l_min -22
_diffrn_reflns_number 5235
_diffrn_reflns_theta_full 25.00
_diffrn_reflns_theta_max 25.00
_diffrn_reflns_theta_min 2.12
_diffrn_standards_decay_% 0
_diffrn_standards_number 0
_exptl_absorpt_coefficient_mu 10.534
_exptl_absorpt_correction_T_max 0.4189
_exptl_absorpt_correction_T_min 0.3646
_exptl_absorpt_correction_type multi-scan
_exptl_absorpt_process_details '(SADABS; Bruker, 1998)'
_exptl_crystal_colour red
_exptl_crystal_density_diffrn 2.104
_exptl_crystal_density_method 'not measured'
_exptl_crystal_description block
_exptl_crystal_F_000 784
_exptl_crystal_size_max 0.12
_exptl_crystal_size_mid 0.11
_exptl_crystal_size_min 0.10
_refine_diff_density_max 1.365
_refine_diff_density_min -1.423
_refine_ls_extinction_method none
_refine_ls_goodness_of_fit_ref 1.258
_refine_ls_hydrogen_treatment constr
_refine_ls_matrix_type full
_refine_ls_number_parameters 132
_refine_ls_number_reflns 2303
_refine_ls_number_restraints 0
_refine_ls_restrained_S_all 1.258
_refine_ls_R_factor_all 0.0423
_refine_ls_R_factor_gt 0.0371
_refine_ls_shift/su_max 0.000
_refine_ls_shift/su_mean 0.000
_refine_ls_structure_factor_coef Fsqd
_refine_ls_weighting_details 'calc w=1/[\s^2^(Fo^2^)+(13.7468P)^2^+14.5636P] where P=(Fo^2^+2Fc^2^)/3'
_refine_ls_weighting_scheme calc
_refine_ls_wR_factor_gt 0.0818
_refine_ls_wR_factor_ref 0.0834
_reflns_number_gt 2095
_reflns_number_total 2303
_reflns_threshold_expression I>2\s(I)
_cod_data_source_file bv2032.cif
_cod_data_source_block I
_cod_depositor_comments
;
The following automatic conversions were performed:
'_symmetry_cell_setting' value 'Monoclinic' changed to 'monoclinic'
according to '/home/saulius/struct/CIF-dictionaries/cif_core.dic'
dictionary named 'cif_core.dic' version 2.4.1 from 2010-06-29.

Automatic conversion script
Id: cif_fix_enum 1527 2010-12-29 10:47:43Z saulius 

The following automatic conversions were performed:

'_symmetry_cell_setting' value 'Monoclinic' changed to 'monoclinic'
according to /home/saulius/struct/CIF-dictionaries/cif_core.dic
dictionary named 'cif_core.dic' version 2.4.1 from 2010-06-29.

Automatic conversion script
Id: cif_fix_values 1715 2011-07-08 13:25:40Z adriana 
;
_cod_original_sg_symbol_H-M 'P 21/c'
_cod_database_code 2210526
_cod_database_fobs_code 2210526

loop_
_symmetry_equiv_pos_as_xyz
'x, y, z'
'-x, y+1/2, -z+1/2'
'-x, -y, -z'
'x, -y-1/2, z-1/2'

loop_
_atom_site_type_symbol
_atom_site_label
_atom_site_fract_x
_atom_site_fract_y
_atom_site_fract_z
_atom_site_U_iso_or_equiv
_atom_site_adp_type
_atom_site_calc_flag
_atom_site_refinement_flags
_atom_site_occupancy
Ir Ir1 0.20461(4) 0.05916(4) 0.399382(18) 0.03113(13) Uani d . 1
Cl Cl4 0.3950(3) -0.1625(3) 0.39442(15) 0.0517(7) Uani d . 1
Cl Cl5 0.0117(3) -0.1604(3) 0.40498(14) 0.0474(6) Uani d . 1
O O1 0.2651(10) 0.0112(11) 0.5099(4) 0.068(2) Uani d . 1
H H1A 0.1935 -0.0375 0.4805 0.081 Uiso d R 1
H H1B 0.3391 0.0666 0.5352 0.081 Uiso d R 1
C C3 0.2144(12) 0.3282(11) 0.4063(5) 0.035(2) Uani d . 1
C C4 0.2611(16) 0.4270(15) 0.4729(6) 0.060(3) Uani d . 1
H H4A 0.2688 0.5457 0.4624 0.090 Uiso calc R 1
H H4B 0.3606 0.3869 0.4980 0.090 Uiso calc R 1
H H4C 0.1837 0.4117 0.5010 0.090 Uiso calc R 1
C C5 0.0648(12) 0.1908(12) 0.3109(4) 0.037(2) Uani d . 1
C C6 0.0592(12) 0.2786(11) 0.3769(5) 0.036(2) Uani d . 1
C C7 0.3158(12) 0.2720(13) 0.3636(5) 0.040(2) Uani d . 1
C C8 0.2224(13) 0.1879(13) 0.3039(5) 0.040(2) Uani d . 1
C C9 -0.0730(15) 0.1203(15) 0.2619(6) 0.062(3) Uani d . 1
H H9A -0.1244 0.2099 0.2326 0.093 Uiso calc R 1
H H9B -0.1446 0.0718 0.2879 0.093 Uiso calc R 1
H H9C -0.0392 0.0338 0.2337 0.093 Uiso calc R 1
C C10 0.4871(14) 0.312(2) 0.3723(7) 0.075(4) Uani d . 1
H H10A 0.4996 0.4174 0.3489 0.113 Uiso calc R 1
H H10B 0.5385 0.2223 0.3526 0.113 Uiso calc R 1
H H10C 0.5325 0.3233 0.4210 0.113 Uiso calc R 1
C C11 0.2847(17) 0.1157(18) 0.2445(6) 0.069(4) Uani d . 1
H H11A 0.2037 0.0523 0.2147 0.103 Uiso calc R 1
H H11B 0.3711 0.0415 0.2622 0.103 Uiso calc R 1
H H11C 0.3193 0.2066 0.2186 0.103 Uiso calc R 1
C C12 -0.0845(15) 0.3186(17) 0.4029(6) 0.062(3) Uani d . 1
H H12A -0.0647 0.3044 0.4526 0.093 Uiso calc R 1
H H12B -0.1670 0.2431 0.3817 0.093 Uiso calc R 1
H H12C -0.1150 0.4341 0.3913 0.093 Uiso calc R 1

loop_
_atom_site_aniso_label
_atom_site_aniso_U_11
_atom_site_aniso_U_22
_atom_site_aniso_U_33
_atom_site_aniso_U_12
_atom_site_aniso_U_13
_atom_site_aniso_U_23
Ir1 0.0359(2) 0.02371(19) 0.0320(2) 0.00030(18) 0.00266(14) 0.00026(17)
Cl4 0.0477(15) 0.0376(15) 0.0672(18) 0.0110(12) 0.0054(13) -0.0030(13)
Cl5 0.0493(15) 0.0388(15) 0.0536(15) -0.0092(12) 0.0088(12) 0.0012(12)
O1 0.078(6) 0.065(6) 0.051(5) -0.012(5) -0.009(4) 0.009(4)
C3 0.046(6) 0.022(4) 0.034(5) 0.002(4) 0.003(4) 0.010(4)
C4 0.086(9) 0.034(6) 0.056(7) 0.007(6) 0.004(6) -0.012(6)
C5 0.053(6) 0.026(5) 0.027(4) 0.001(4) -0.003(4) 0.010(4)
C6 0.043(6) 0.019(5) 0.044(5) 0.005(4) 0.006(4) 0.011(4)
C7 0.046(6) 0.034(6) 0.040(5) -0.003(5) 0.007(5) 0.009(5)
C8 0.058(7) 0.034(5) 0.033(5) 0.009(5) 0.015(5) 0.008(4)
C9 0.069(8) 0.048(7) 0.056(7) -0.007(6) -0.018(6) 0.003(6)
C10 0.049(7) 0.097(11) 0.077(9) -0.007(8) 0.006(7) 0.036(9)
C11 0.096(10) 0.069(9) 0.047(7) 0.018(8) 0.028(7) 0.004(6)
C12 0.075(9) 0.055(8) 0.060(7) 0.028(7) 0.021(6) 0.024(6)

loop_
_atom_type_symbol
_atom_type_description
_atom_type_scat_dispersion_real
_atom_type_scat_dispersion_imag
_atom_type_scat_source
C C 0.0033 0.0016 'International Tables Vol C Tables 4.2.6.8 and 6.1.1.4'
H H 0.0000 0.0000 'International Tables Vol C Tables 4.2.6.8 and 6.1.1.4'
O O 0.0106 0.0060 'International Tables Vol C Tables 4.2.6.8 and 6.1.1.4'
Cl Cl 0.1484 0.1585 'International Tables Vol C Tables 4.2.6.8 and 6.1.1.4'
Ir Ir -1.4442 7.9887 'International Tables Vol C Tables 4.2.6.8 and 6.1.1.4'

loop_
_geom_angle_atom_site_label_1
_geom_angle_atom_site_label_2
_geom_angle_atom_site_label_3
_geom_angle
_geom_angle_publ_flag
C3 Ir1 C7 38.8(4) ?
C3 Ir1 C6 38.9(4) ?
C7 Ir1 C6 65.6(4) ?
C3 Ir1 O1 96.4(3) ?
C7 Ir1 O1 115.7(4) ?
C6 Ir1 O1 111.3(4) ?
C3 Ir1 C8 65.1(4) ?
C7 Ir1 C8 39.4(4) ?
C6 Ir1 C8 65.6(4) ?
O1 Ir1 C8 155.0(4) ?
C3 Ir1 C5 65.5(4) ?
C7 Ir1 C5 65.2(4) ?
C6 Ir1 C5 40.1(4) ?
O1 Ir1 C5 150.4(4) ?
C8 Ir1 C5 38.0(4) ?
C3 Ir1 Cl4 134.5(3) ?
C7 Ir1 Cl4 100.9(3) ?
C6 Ir1 Cl4 163.1(3) ?
O1 Ir1 Cl4 83.3(3) y
C8 Ir1 Cl4 97.6(3) ?
C5 Ir1 Cl4 126.2(3) ?
C3 Ir1 Cl5 136.5(3) ?
C7 Ir1 Cl5 160.4(3) ?
C6 Ir1 Cl5 101.2(3) ?
O1 Ir1 Cl5 82.0(2) y
C8 Ir1 Cl5 122.9(3) ?
C5 Ir1 Cl5 95.3(3) ?
Cl4 Ir1 Cl5 88.76(10) y
C3 Ir1 H1A 112.1 ?
C7 Ir1 H1A 137.9 ?
C6 Ir1 H1A 113.0 ?
O1 Ir1 H1A 22.5 ?
C8 Ir1 H1A 177.1 ?
C5 Ir1 H1A 142.4 ?
Cl4 Ir1 H1A 83.8 ?
Cl5 Ir1 H1A 59.6 ?
Ir1 O1 H1A 53.2 ?
Ir1 O1 H1B 120.0 ?
H1A O1 H1B 173.2 ?
C7 C3 C6 109.6(9) ?
C7 C3 C4 125.9(10) ?
C6 C3 C4 124.5(10) ?
C7 C3 Ir1 70.8(6) ?
C6 C3 Ir1 71.1(5) ?
C4 C3 Ir1 124.9(7) ?
C3 C4 H4A 109.5 ?
C3 C4 H4B 109.5 ?
H4A C4 H4B 109.5 ?
C3 C4 H4C 109.5 ?
H4A C4 H4C 109.5 ?
H4B C4 H4C 109.5 ?
C8 C5 C6 107.4(8) ?
C8 C5 C9 127.5(10) ?
C6 C5 C9 125.1(10) ?
C8 C5 Ir1 70.6(5) ?
C6 C5 Ir1 68.6(5) ?
C9 C5 Ir1 126.1(7) ?
C3 C6 C5 106.7(9) ?
C3 C6 C12 127.5(10) ?
C5 C6 C12 125.6(10) ?
C3 C6 Ir1 70.0(5) ?
C5 C6 Ir1 71.3(5) ?
C12 C6 Ir1 127.6(7) ?
C3 C7 C8 107.8(9) ?
C3 C7 C10 126.6(10) ?
C8 C7 C10 125.1(10) ?
C3 C7 Ir1 70.5(5) ?
C8 C7 Ir1 71.7(6) ?
C10 C7 Ir1 129.7(8) ?
C5 C8 C7 108.4(8) ?
C5 C8 C11 126.8(10) ?
C7 C8 C11 124.8(11) ?
C5 C8 Ir1 71.4(5) ?
C7 C8 Ir1 68.9(5) ?
C11 C8 Ir1 126.8(8) ?
C5 C9 H9A 109.5 ?
C5 C9 H9B 109.5 ?
H9A C9 H9B 109.5 ?
C5 C9 H9C 109.5 ?
H9A C9 H9C 109.5 ?
H9B C9 H9C 109.5 ?
C7 C10 H10A 109.5 ?
C7 C10 H10B 109.5 ?
H10A C10 H10B 109.5 ?
C7 C10 H10C 109.5 ?
H10A C10 H10C 109.5 ?
H10B C10 H10C 109.5 ?
C8 C11 H11A 109.5 ?
C8 C11 H11B 109.5 ?
H11A C11 H11B 109.5 ?
C8 C11 H11C 109.5 ?
H11A C11 H11C 109.5 ?
H11B C11 H11C 109.5 ?
C6 C12 H12A 109.5 ?
C6 C12 H12B 109.5 ?
H12A C12 H12B 109.5 ?
C6 C12 H12C 109.5 ?
H12A C12 H12C 109.5 ?
H12B C12 H12C 109.5 ?

loop_
_geom_bond_atom_site_label_1
_geom_bond_atom_site_label_2
_geom_bond_distance
_geom_bond_publ_flag
Ir1 C3 2.118(9) ?
Ir1 C7 2.122(10) ?
Ir1 C6 2.132(9) ?
Ir1 O1 2.156(8) y
Ir1 C8 2.159(9) ?
Ir1 C5 2.169(9) ?
Ir1 Cl4 2.421(3) y
Ir1 Cl5 2.428(3) y
Ir1 H1A 1.7822 ?
O1 H1A 0.8501 ?
O1 H1B 0.8500 ?
C3 C7 1.407(14) ?
C3 C6 1.414(14) ?
C3 C4 1.502(14) ?
C4 H4A 0.9600 ?
C4 H4B 0.9600 ?
C4 H4C 0.9600 ?
C5 C8 1.409(14) ?
C5 C6 1.474(13) ?
C5 C9 1.486(14) ?
C6 C12 1.479(15) ?
C7 C8 1.442(14) ?
C7 C10 1.503(15) ?
C8 C11 1.492(14) ?
C9 H9A 0.9600 ?
C9 H9B 0.9600 ?
C9 H9C 0.9600 ?
C10 H10A 0.9600 ?
C10 H10B 0.9600 ?
C10 H10C 0.9600 ?
C11 H11A 0.9600 ?
C11 H11B 0.9600 ?
C11 H11C 0.9600 ?
C12 H12A 0.9600 ?
C12 H12B 0.9600 ?
C12 H12C 0.9600 ?

loop_
_geom_hbond_atom_site_label_D
_geom_hbond_atom_site_label_H
_geom_hbond_atom_site_label_A
_geom_hbond_site_symmetry_A
_geom_hbond_distance_DH
_geom_hbond_distance_HA
_geom_hbond_distance_DA
_geom_hbond_angle_DHA
O1 H1A Cl5 . 0.85 2.17 3.015(9) 179.5
O1 H1B Cl4 3_656 0.85 2.56 3.387(9) 164.4
